data_7719017
loop_
_publ_author_name
'Xiao, Yao'
'Luo, Jing'
'Wang, Jun'
'Lu, Lu'
'Prakash, Om'
'Srivastava, Shreya'
'Muddassir, Mohd'
'Kumar, Abhinav'

_publ_section_title
;
 New 1,4-naphthalenedicarboxylic acid- and
 3,5-bis(benzimidazol-2-yl)pyridine-appended
 d<sup>10</sup>-configuration-based coordination polymers as recoverable
 turn-off luminescent sensors for tetracycline.
;
_journal_issue 14
_journal_name_full 'Dalton transactions (Cambridge, England : 2003)'
_journal_page_first 5888
_journal_page_last 5895
_journal_paper_doi 10.1039/d5dt00025d
_journal_volume 54
_journal_year 2025
_chemical_formula_moiety 'C62 H38 N10 O8 Zn'
_chemical_formula_sum 'C62 H38 N10 O8 Zn'
_chemical_formula_weight 1116.39
_space_group_crystal_system monoclinic
_space_group_IT_number 5
_space_group_name_Hall 'C 2y'
_space_group_name_H-M_alt 'C 1 2 1'
_atom_sites_solution_hydrogens geom
_atom_sites_solution_primary dual
_audit_creation_date 2024-04-11
_audit_creation_method
;
Olex2 1.5
(compiled 2021.08.20 svn.r13c46975 for OlexSys, GUI svn.r6405)
;
_audit_update_record
;
2024-11-24 deposited with the CCDC.	2025-03-04 downloaded from the CCDC.
;
_cell_angle_alpha 90
_cell_angle_beta 94.0100(10)
_cell_angle_gamma 90
_cell_formula_units_Z 2
_cell_length_a 20.7204(8)
_cell_length_b 13.1135(5)
_cell_length_c 9.3165(3)
_cell_measurement_reflns_used 9901
_cell_measurement_temperature 300.00
_cell_measurement_theta_max 28.276
_cell_measurement_theta_min 3.107
_cell_volume 2525.25(16)
_computing_cell_refinement 'SAINT V8.40B (?, 2016)'
_computing_data_reduction 'SAINT V8.40B (?, 2016)'
_computing_molecular_graphics 'Olex2 1.5 (Dolomanov et al., 2009)'
_computing_publication_material 'Olex2 1.5 (Dolomanov et al., 2009)'
_computing_structure_refinement 'SHELXL 2018/3 (Sheldrick, 2015)'
_computing_structure_solution 'SHELXT 2018/2 (Sheldrick, 2018)'
_diffrn_ambient_temperature 300.00
_diffrn_measured_fraction_theta_full 0.995
_diffrn_measured_fraction_theta_max 0.996
_diffrn_measurement_device_type 'CCD area detector'
_diffrn_measurement_method 'phi and omega scans'
_diffrn_radiation_monochromator graphite
_diffrn_radiation_type MoK\a
_diffrn_radiation_wavelength 0.71073
_diffrn_reflns_av_R_equivalents 0.0543
_diffrn_reflns_av_unetI/netI 0.0462
_diffrn_reflns_Laue_measured_fraction_full 0.995
_diffrn_reflns_Laue_measured_fraction_max 0.996
_diffrn_reflns_limit_h_max 27
_diffrn_reflns_limit_h_min -27
_diffrn_reflns_limit_k_max 17
_diffrn_reflns_limit_k_min -17
_diffrn_reflns_limit_l_max 10
_diffrn_reflns_limit_l_min -12
_diffrn_reflns_number 32662
_diffrn_reflns_point_group_measured_fraction_full 0.990
_diffrn_reflns_point_group_measured_fraction_max 0.989
_diffrn_reflns_theta_full 25.242
_diffrn_reflns_theta_max 28.301
_diffrn_reflns_theta_min 1.971
_diffrn_source_current 1.39
_diffrn_source_power 0.0695
_diffrn_source_voltage 50.0
_exptl_absorpt_coefficient_mu 0.559
_exptl_absorpt_correction_T_max 0.7449
_exptl_absorpt_correction_T_min 0.6652
_exptl_absorpt_correction_type multi-scan
_exptl_absorpt_process_details
;
SADABS-2016/2 (Bruker,2016/2) was used for absorption correction.
wR2(int) was 0.1162 before and 0.0776 after correction.
The Ratio of minimum to maximum transmission is 0.8930.
The \l/2 correction factor is Not present.
;
_exptl_crystal_colour yellow
_exptl_crystal_colour_primary yellow
_exptl_crystal_density_diffrn 1.468
_exptl_crystal_description block
_exptl_crystal_F_000 1148
_exptl_crystal_size_max 0.2
_exptl_crystal_size_mid 0.2
_exptl_crystal_size_min 0.2
_refine_diff_density_max 0.393
_refine_diff_density_min -0.350
_refine_diff_density_rms 0.040
_refine_ls_abs_structure_details
;
 Refined as an inversion twin.
;
_refine_ls_abs_structure_Flack 0.025(9)
_refine_ls_extinction_method none
_refine_ls_goodness_of_fit_ref 1.117
_refine_ls_hydrogen_treatment constr
_refine_ls_matrix_type full
_refine_ls_number_parameters 377
_refine_ls_number_reflns 6234
_refine_ls_number_restraints 13
_refine_ls_restrained_S_all 1.119
_refine_ls_R_factor_all 0.0337
_refine_ls_R_factor_gt 0.0303
_refine_ls_shift/su_max 0.000
_refine_ls_shift/su_mean 0.000
_refine_ls_structure_factor_coef Fsqd
_refine_ls_weighting_details 'w=1/[\s^2^(Fo^2^)+(0.0345P)^2^+0.0134P] where P=(Fo^2^+2Fc^2^)/3'
_refine_ls_weighting_scheme calc
_refine_ls_wR_factor_gt 0.0724
_refine_ls_wR_factor_ref 0.0740
_reflns_Friedel_coverage 0.904
_reflns_Friedel_fraction_full 0.984
_reflns_Friedel_fraction_max 0.980
_reflns_number_gt 5846
_reflns_number_total 6234
_reflns_threshold_expression 'I > 2\s(I)'
_cod_data_source_file d5dt00025d2.cif
_cod_data_source_block 1
_cod_database_code 7719017
_shelx_shelxl_version_number 2018/3
_shelx_space_group_comment
;
The symmetry employed for this shelxl refinement is uniquely defined
by the following loop, which should always be used as a source of
symmetry information in preference to the above space-group names.
They are only intended as comments.
;
_shelx_estimated_absorpt_t_max 0.896
_shelx_estimated_absorpt_t_min 0.896
_olex2_refinement_description
;
1. Twinned data refinement
 Scales: 0.975(9)
 0.025(9)
2. Fixed Uiso
 At 1.2 times of:
  All C(H) groups, All N(H) groups
 At 1.5 times of:
  All O(H) groups
3. Uiso/Uaniso restraints and constraints
Uanis(O4) \\sim Ueq, Uanis(O4A) \\sim Ueq: with sigma of 0.01 and sigma for
terminal atoms of 0.02
4. Others
 Sof(O4A)=1-FVAR(1)
 Sof(O4)=FVAR(1)
5.a Aromatic/amide H refined with riding coordinates:
 N4(H4), C3(H3A), C4(H4A), C7(H7), C8(H8), C9(H9), C10(H10), C14(H14),
 C15(H15), C16(H16), C17(H17), C21(H21), C22(H22), C24(H24), C28(H28), C29(H29),
  C30(H30), C31(H31)
5.b Tetrahedral OH refined with riding coordinates:
 O3(H3)
;
_olex2_submission_special_instructions 'No special instructions were received'

loop_
_space_group_symop_operation_xyz
'x, y, z'
'-x, y, -z'
'x+1/2, y+1/2, z'
'-x+1/2, y+1/2, -z'

loop_
_atom_site_label
_atom_site_type_symbol
_atom_site_fract_x
_atom_site_fract_y
_atom_site_fract_z
_atom_site_U_iso_or_equiv
_atom_site_adp_type
_atom_site_occupancy
_atom_site_site_symmetry_order
_atom_site_calc_flag
_atom_site_refinement_flags_posn
_atom_site_refinement_flags_adp
_atom_site_refinement_flags_occupancy
_atom_site_disorder_assembly
_atom_site_disorder_group
Zn1 Zn 0.500000 0.37914(2) 0.500000 0.02910(11) Uani 1 2 d S T P . .
O1 O 0.46873(9) 0.45200(17) 0.6576(2) 0.0437(4) Uani 1 1 d . . . . .
O2 O 0.53667(10) 0.58287(19) 0.6812(2) 0.0525(6) Uani 1 1 d . . . . .
O3 O 0.32344(13) 0.80790(19) 1.1243(3) 0.0734(8) Uani 1 1 d . . . . .
H3 H 0.293711 0.832205 1.166872 0.110 Uiso 1 1 calc R U . . .
O4 O 0.2883(15) 0.6642(8) 1.208(2) 0.070(5) Uani 0.46(5) 1 d . U P A 1
N1 N 0.43128(9) 0.28282(16) 0.4114(2) 0.0324(4) Uani 1 1 d . . . . .
N2 N 0.33859(10) 0.20186(17) 0.3526(3) 0.0374(5) Uani 1 1 d . . . . .
N3 N 0.26379(9) 0.3890(2) 0.6975(2) 0.0391(5) Uani 1 1 d . . . . .
N4 N 0.29824(9) 0.70413(17) 0.6470(2) 0.0364(5) Uani 1 1 d . . . . .
H4 H 0.266219 0.694397 0.699319 0.044 Uiso 1 1 calc R U . . .
N5 N 0.37703(10) 0.67576(17) 0.5004(2) 0.0355(5) Uani 1 1 d . . . . .
C1 C 0.49023(11) 0.5346(2) 0.7172(3) 0.0350(5) Uani 1 1 d . . . . .
C2 C 0.45000(11) 0.5735(2) 0.8357(3) 0.0345(5) Uani 1 1 d . . . . .
C3 C 0.44598(12) 0.6763(2) 0.8527(3) 0.0379(6) Uani 1 1 d . . . . .
H3A H 0.471915 0.718973 0.801530 0.045 Uiso 1 1 calc R U . . .
C4 C 0.40306(13) 0.7187(2) 0.9467(3) 0.0400(6) Uani 1 1 d . . . . .
H4A H 0.402072 0.789037 0.958719 0.048 Uiso 1 1 calc R U . . .
C5 C 0.36296(12) 0.6593(2) 1.0204(3) 0.0378(5) Uani 1 1 d . . . . .
C6 C 0.36668(12) 0.5504(2) 1.0101(3) 0.0376(6) Uani 1 1 d . . . . .
C7 C 0.32703(16) 0.4828(3) 1.0837(3) 0.0530(8) Uani 1 1 d . . . . .
H7 H 0.295941 0.509567 1.140413 0.064 Uiso 1 1 calc R U . . .
C8 C 0.33319(16) 0.3799(4) 1.0737(3) 0.0635(8) Uani 1 1 d . . . . .
H8 H 0.305379 0.337302 1.119995 0.076 Uiso 1 1 calc R U . . .
C9 C 0.38144(19) 0.3382(3) 0.9937(4) 0.0614(9) Uani 1 1 d . . . . .
H9 H 0.387308 0.267878 0.991730 0.074 Uiso 1 1 calc R U . . .
C10 C 0.41963(15) 0.3995(2) 0.9191(3) 0.0494(7) Uani 1 1 d . . . . .
H10 H 0.451254 0.370282 0.866198 0.059 Uiso 1 1 calc R U . . .
C11 C 0.41276(12) 0.5076(2) 0.9194(3) 0.0348(5) Uani 1 1 d . . . . .
C12 C 0.31602(14) 0.7098(3) 1.1136(3) 0.0499(7) Uani 1 1 d . . . . .
C13 C 0.44355(12) 0.2006(2) 0.3218(3) 0.0338(5) Uani 1 1 d . . . . .
C14 C 0.50208(14) 0.1659(3) 0.2738(3) 0.0466(7) Uani 1 1 d . . . . .
H14 H 0.540988 0.198990 0.298566 0.056 Uiso 1 1 calc R U . . .
C15 C 0.49919(16) 0.0805(3) 0.1882(4) 0.0583(8) Uani 1 1 d . . . . .
H15 H 0.537253 0.055128 0.154607 0.070 Uiso 1 1 calc R U . . .
C16 C 0.44174(17) 0.0310(3) 0.1504(4) 0.0578(8) Uani 1 1 d . . . . .
H16 H 0.442280 -0.026945 0.092885 0.069 Uiso 1 1 calc R U . . .
C17 C 0.38374(16) 0.0650(2) 0.1953(4) 0.0514(7) Uani 1 1 d . . . . .
H17 H 0.344960 0.032358 0.167973 0.062 Uiso 1 1 calc R U . . .
C18 C 0.38590(13) 0.1503(2) 0.2835(3) 0.0373(6) Uani 1 1 d . . . . .
C19 C 0.36785(11) 0.28008(18) 0.4255(3) 0.0312(5) Uani 1 1 d . . . . .
C20 C 0.33394(11) 0.35360(18) 0.5106(3) 0.0306(5) Uani 1 1 d . . . . .
C21 C 0.29231(12) 0.3230(2) 0.6131(3) 0.0360(5) Uani 1 1 d . . . . .
H21 H 0.283997 0.253797 0.623280 0.043 Uiso 1 1 calc R U . . .
C22 C 0.27655(12) 0.4877(2) 0.6827(3) 0.0364(5) Uani 1 1 d . . . . .
H22 H 0.257973 0.533661 0.743716 0.044 Uiso 1 1 calc R U . . .
C23 C 0.31620(10) 0.52588(18) 0.5808(3) 0.0302(5) Uani 1 1 d . . . . .
C24 C 0.34489(11) 0.4570(2) 0.4922(3) 0.0305(5) Uani 1 1 d . . . . .
H24 H 0.371041 0.479702 0.421569 0.037 Uiso 1 1 calc R U . . .
C25 C 0.32883(11) 0.6352(2) 0.5758(3) 0.0312(5) Uani 1 1 d . . . . .
C26 C 0.32814(12) 0.7956(2) 0.6205(3) 0.0384(6) Uani 1 1 d . . . . .
C27 C 0.37710(13) 0.7790(2) 0.5275(3) 0.0381(6) Uani 1 1 d . . . . .
C28 C 0.41490(14) 0.8577(2) 0.4798(3) 0.0502(7) Uani 1 1 d . . . . .
H28 H 0.446704 0.846013 0.416111 0.060 Uiso 1 1 calc R U . . .
C29 C 0.40325(19) 0.9533(3) 0.5310(4) 0.0623(9) Uani 1 1 d . . . . .
H29 H 0.428286 1.007692 0.502935 0.075 Uiso 1 1 calc R U . . .
C30 C 0.35460(19) 0.9710(3) 0.6244(5) 0.0644(10) Uani 1 1 d . . . . .
H30 H 0.347842 1.037013 0.656469 0.077 Uiso 1 1 calc R U . . .
C31 C 0.31660(14) 0.8938(3) 0.6700(4) 0.0516(7) Uani 1 1 d . . . . .
H31 H 0.284189 0.906372 0.731854 0.062 Uiso 1 1 calc R U . . .
O4A O 0.2644(8) 0.6738(11) 1.140(4) 0.090(7) Uani 0.54(5) 1 d . U P A 2

loop_
_atom_site_aniso_label
_atom_site_aniso_U_11
_atom_site_aniso_U_22
_atom_site_aniso_U_33
_atom_site_aniso_U_23
_atom_site_aniso_U_13
_atom_site_aniso_U_12
Zn1 0.02583(18) 0.0345(2) 0.02809(17) 0.000 0.00996(12) 0.000
O1 0.0411(10) 0.0533(12) 0.0384(9) -0.0119(9) 0.0157(8) 0.0037(9)
O2 0.0422(11) 0.0700(15) 0.0479(12) -0.0107(11) 0.0216(9) -0.0078(10)
O3 0.0814(17) 0.0498(13) 0.0966(19) -0.0185(13) 0.0597(15) 0.0019(12)
O4 0.081(10) 0.063(4) 0.072(7) -0.002(4) 0.056(6) 0.012(4)
N1 0.0270(9) 0.0356(11) 0.0355(10) -0.0027(8) 0.0090(8) 0.0007(8)
N2 0.0337(10) 0.0323(11) 0.0476(12) -0.0059(10) 0.0131(9) -0.0060(9)
N3 0.0370(9) 0.0375(12) 0.0450(10) 0.0066(11) 0.0192(8) 0.0011(11)
N4 0.0262(9) 0.0336(11) 0.0504(12) -0.0007(9) 0.0106(9) 0.0033(8)
N5 0.0306(10) 0.0341(11) 0.0429(11) 0.0055(9) 0.0096(8) -0.0010(8)
C1 0.0284(11) 0.0498(16) 0.0273(11) -0.0028(10) 0.0067(9) 0.0090(11)
C2 0.0269(11) 0.0493(15) 0.0278(11) -0.0053(10) 0.0051(9) 0.0057(10)
C3 0.0351(12) 0.0451(15) 0.0344(12) -0.0034(11) 0.0091(10) -0.0011(11)
C4 0.0409(13) 0.0402(14) 0.0395(13) -0.0058(11) 0.0077(10) 0.0041(11)
C5 0.0357(12) 0.0447(15) 0.0339(12) -0.0066(10) 0.0089(10) 0.0063(11)
C6 0.0378(13) 0.0453(15) 0.0309(12) -0.0017(10) 0.0099(10) 0.0045(11)
C7 0.0622(18) 0.0557(19) 0.0447(15) 0.0015(13) 0.0285(13) 0.0031(15)
C8 0.083(2) 0.0528(17) 0.0587(16) 0.017(2) 0.0324(15) -0.001(2)
C9 0.090(3) 0.0409(16) 0.0558(18) 0.0095(14) 0.0255(17) 0.0107(16)
C10 0.0595(16) 0.049(2) 0.0413(13) 0.0005(12) 0.0146(12) 0.0162(14)
C11 0.0337(11) 0.0437(14) 0.0275(11) -0.0018(10) 0.0056(9) 0.0067(10)
C12 0.0491(16) 0.0488(17) 0.0545(17) -0.0079(14) 0.0230(13) 0.0017(13)
C13 0.0338(12) 0.0340(13) 0.0348(12) -0.0002(10) 0.0105(10) 0.0019(10)
C14 0.0362(14) 0.0572(19) 0.0475(15) -0.0123(14) 0.0100(11) 0.0060(13)
C15 0.0535(18) 0.068(2) 0.0550(18) -0.0172(16) 0.0190(14) 0.0161(16)
C16 0.068(2) 0.0495(18) 0.0587(19) -0.0194(15) 0.0223(15) -0.0011(16)
C17 0.0562(17) 0.0437(16) 0.0564(17) -0.0134(13) 0.0193(14) -0.0123(13)
C18 0.0399(13) 0.0315(13) 0.0421(13) -0.0010(10) 0.0142(11) -0.0034(10)
C19 0.0294(11) 0.0286(12) 0.0365(12) 0.0034(10) 0.0102(9) -0.0024(9)
C20 0.0235(10) 0.0344(14) 0.0348(11) 0.0003(9) 0.0083(8) -0.0011(9)
C21 0.0327(12) 0.0336(13) 0.0431(13) 0.0034(11) 0.0129(10) -0.0019(10)
C22 0.0329(12) 0.0356(13) 0.0424(13) 0.0019(11) 0.0154(10) 0.0057(10)
C23 0.0224(10) 0.0319(12) 0.0368(12) 0.0024(9) 0.0061(9) 0.0013(9)
C24 0.0247(11) 0.0342(13) 0.0337(11) 0.0039(10) 0.0090(9) -0.0006(9)
C25 0.0226(10) 0.0361(13) 0.0357(12) 0.0033(10) 0.0062(9) 0.0030(9)
C26 0.0285(12) 0.0357(14) 0.0507(15) 0.0017(11) 0.0014(11) 0.0018(11)
C27 0.0328(13) 0.0380(14) 0.0433(14) 0.0058(11) 0.0003(11) 0.0001(11)
C28 0.0460(15) 0.046(2) 0.0589(16) 0.0096(13) 0.0076(12) -0.0105(12)
C29 0.063(2) 0.0451(17) 0.079(2) 0.0123(17) -0.0004(18) -0.0181(16)
C30 0.063(2) 0.0344(17) 0.093(3) -0.0046(17) -0.008(2) 0.0010(15)
C31 0.0434(13) 0.0388(18) 0.0726(18) -0.0068(15) 0.0040(12) 0.0047(13)
O4A 0.057(5) 0.063(4) 0.156(16) -0.031(7) 0.059(8) -0.004(4)

loop_
_atom_type_symbol
_atom_type_description
_atom_type_scat_dispersion_real
_atom_type_scat_dispersion_imag
_atom_type_scat_source
C C 0.0033 0.0016 'International Tables Vol C Tables 4.2.6.8 and 6.1.1.4'
H H 0.0000 0.0000 'International Tables Vol C Tables 4.2.6.8 and 6.1.1.4'
N N 0.0061 0.0033 'International Tables Vol C Tables 4.2.6.8 and 6.1.1.4'
O O 0.0106 0.0060 'International Tables Vol C Tables 4.2.6.8 and 6.1.1.4'
Zn Zn 0.2839 1.4301 'International Tables Vol C Tables 4.2.6.8 and 6.1.1.4'

loop_
_geom_angle_atom_site_label_1
_geom_angle_atom_site_label_2
_geom_angle_atom_site_label_3
_geom_angle
_geom_angle_site_symmetry_1
_geom_angle_site_symmetry_3
_geom_angle_publ_flag
O1 Zn1 O1 119.74(13) . 2_656 ?
O1 Zn1 N1 105.37(8) . 2_656 ?
O1 Zn1 N1 110.99(8) 2_656 2_656 ?
O1 Zn1 N1 110.99(8) . . ?
O1 Zn1 N1 105.37(8) 2_656 . ?
N1 Zn1 N1 103.25(12) . 2_656 ?
C1 O1 Zn1 129.15(16) . . ?
C12 O3 H3 109.5 . . ?
C13 N1 Zn1 124.73(15) . . ?
C19 N1 Zn1 130.16(17) . . ?
C19 N1 C13 105.1(2) . . ?
C19 N2 C18 107.3(2) . . ?
C21 N3 C22 118.1(2) . . ?
C25 N4 H4 127.2 . . ?
C25 N4 C26 105.7(2) . . ?
C26 N4 H4 127.2 . . ?
C25 N5 C27 106.3(2) . . ?
O1 C1 C2 114.0(2) . . ?
O2 C1 O1 125.2(2) . . ?
O2 C1 C2 120.7(3) . . ?
C3 C2 C1 117.3(2) . . ?
C3 C2 C11 119.8(2) . . ?
C11 C2 C1 122.7(2) . . ?
C2 C3 H3A 119.6 . . ?
C2 C3 C4 120.7(3) . . ?
C4 C3 H3A 119.6 . . ?
C3 C4 H4A 119.2 . . ?
C5 C4 C3 121.6(3) . . ?
C5 C4 H4A 119.2 . . ?
C4 C5 C6 119.9(2) . . ?
C4 C5 C12 118.9(3) . . ?
C6 C5 C12 121.2(2) . . ?
C7 C6 C5 123.7(2) . . ?
C7 C6 C11 118.2(3) . . ?
C11 C6 C5 118.1(2) . . ?
C6 C7 H7 119.1 . . ?
C8 C7 C6 121.8(3) . . ?
C8 C7 H7 119.1 . . ?
C7 C8 H8 120.0 . . ?
C7 C8 C9 119.9(3) . . ?
C9 C8 H8 120.0 . . ?
C8 C9 H9 119.8 . . ?
C10 C9 C8 120.4(3) . . ?
C10 C9 H9 119.8 . . ?
C9 C10 H10 119.0 . . ?
C9 C10 C11 121.9(3) . . ?
C11 C10 H10 119.0 . . ?
C2 C11 C6 119.6(2) . . ?
C2 C11 C10 122.9(2) . . ?
C10 C11 C6 117.5(2) . . ?
O3 C12 C5 113.8(3) . . ?
O4 C12 O3 118.9(6) . . ?
O4 C12 C5 123.3(6) . . ?
O4A C12 O3 118.2(6) . . ?
O4A C12 C5 124.2(7) . . ?
N1 C13 C14 129.8(3) . . ?
C18 C13 N1 109.3(2) . . ?
C18 C13 C14 120.9(3) . . ?
C13 C14 H14 121.7 . . ?
C15 C14 C13 116.6(3) . . ?
C15 C14 H14 121.7 . . ?
C14 C15 H15 118.9 . . ?
C14 C15 C16 122.2(3) . . ?
C16 C15 H15 118.9 . . ?
C15 C16 H16 119.1 . . ?
C17 C16 C15 121.8(3) . . ?
C17 C16 H16 119.1 . . ?
C16 C17 H17 121.6 . . ?
C16 C17 C18 116.7(3) . . ?
C18 C17 H17 121.6 . . ?
N2 C18 C13 105.8(2) . . ?
N2 C18 C17 132.4(3) . . ?
C13 C18 C17 121.8(3) . . ?
N1 C19 N2 112.5(2) . . ?
N1 C19 C20 123.5(2) . . ?
N2 C19 C20 124.0(2) . . ?
C21 C20 C19 121.9(2) . . ?
C24 C20 C19 119.3(2) . . ?
C24 C20 C21 118.8(2) . . ?
N3 C21 C20 122.6(2) . . ?
N3 C21 H21 118.7 . . ?
C20 C21 H21 118.7 . . ?
N3 C22 H22 118.3 . . ?
N3 C22 C23 123.5(2) . . ?
C23 C22 H22 118.3 . . ?
C22 C23 C25 119.4(2) . . ?
C24 C23 C22 118.1(2) . . ?
C24 C23 C25 122.4(2) . . ?
C20 C24 H24 120.6 . . ?
C23 C24 C20 118.9(2) . . ?
C23 C24 H24 120.6 . . ?
N4 C25 N5 112.8(2) . . ?
N4 C25 C23 124.6(2) . . ?
N5 C25 C23 122.5(2) . . ?
N4 C26 C27 109.3(2) . . ?
N4 C26 C31 130.8(3) . . ?
C31 C26 C27 119.8(3) . . ?
N5 C27 C26 105.9(2) . . ?
N5 C27 C28 131.8(3) . . ?
C28 C27 C26 122.3(3) . . ?
C27 C28 H28 121.5 . . ?
C29 C28 C27 116.9(3) . . ?
C29 C28 H28 121.5 . . ?
C28 C29 H29 119.3 . . ?
C28 C29 C30 121.4(3) . . ?
C30 C29 H29 119.3 . . ?
C29 C30 H30 119.1 . . ?
C31 C30 C29 121.8(3) . . ?
C31 C30 H30 119.1 . . ?
C26 C31 H31 121.1 . . ?
C30 C31 C26 117.7(3) . . ?
C30 C31 H31 121.1 . . ?

loop_
_geom_bond_atom_site_label_1
_geom_bond_atom_site_label_2
_geom_bond_distance
_geom_bond_site_symmetry_2
_geom_bond_publ_flag
Zn1 O1 1.9033(17) . ?
Zn1 O1 1.9034(17) 2_656 ?
Zn1 N1 2.035(2) . ?
Zn1 N1 2.035(2) 2_656 ?
O1 C1 1.282(4) . ?
O2 C1 1.219(3) . ?
O3 H3 0.8200 . ?
O3 C12 1.298(4) . ?
O4 C12 1.236(9) . ?
N1 C13 1.398(3) . ?
N1 C19 1.331(3) . ?
N2 C18 1.386(3) . ?
N2 C19 1.350(3) . ?
N3 C21 1.334(3) . ?
N3 C22 1.331(4) . ?
N4 H4 0.8600 . ?
N4 C25 1.311(3) . ?
N4 C26 1.380(4) . ?
N5 C25 1.368(3) . ?
N5 C27 1.377(4) . ?
C1 C2 1.517(3) . ?
C2 C3 1.361(4) . ?
C2 C11 1.426(4) . ?
C3 H3A 0.9300 . ?
C3 C4 1.406(3) . ?
C4 H4A 0.9300 . ?
C4 C5 1.359(4) . ?
C5 C6 1.434(4) . ?
C5 C12 1.502(3) . ?
C6 C7 1.418(4) . ?
C6 C11 1.433(3) . ?
C7 H7 0.9300 . ?
C7 C8 1.359(6) . ?
C8 H8 0.9300 . ?
C8 C9 1.400(5) . ?
C9 H9 0.9300 . ?
C9 C10 1.354(5) . ?
C10 H10 0.9300 . ?
C10 C11 1.424(4) . ?
C12 O4A 1.210(8) . ?
C13 C14 1.398(4) . ?
C13 C18 1.389(4) . ?
C14 H14 0.9300 . ?
C14 C15 1.375(5) . ?
C15 H15 0.9300 . ?
C15 C16 1.380(5) . ?
C16 H16 0.9300 . ?
C16 C17 1.374(4) . ?
C17 H17 0.9300 . ?
C17 C18 1.387(4) . ?
C19 C20 1.459(3) . ?
C20 C21 1.390(3) . ?
C20 C24 1.387(4) . ?
C21 H21 0.9300 . ?
C22 H22 0.9300 . ?
C22 C23 1.391(3) . ?
C23 C24 1.385(3) . ?
C23 C25 1.459(4) . ?
C24 H24 0.9300 . ?
C26 C27 1.397(4) . ?
C26 C31 1.394(4) . ?
C27 C28 1.387(4) . ?
C28 H28 0.9300 . ?
C28 C29 1.369(6) . ?
C29 H29 0.9300 . ?
C29 C30 1.396(6) . ?
C30 H30 0.9300 . ?
C30 C31 1.368(5) . ?
C31 H31 0.9300 . ?

loop_
_geom_torsion_atom_site_label_1
_geom_torsion_atom_site_label_2
_geom_torsion_atom_site_label_3
_geom_torsion_atom_site_label_4
_geom_torsion
_geom_torsion_site_symmetry_1
_geom_torsion_site_symmetry_2
_geom_torsion_site_symmetry_3
_geom_torsion_site_symmetry_4
_geom_torsion_publ_flag
Zn1 O1 C1 O2 0.0(4) . . . . ?
Zn1 O1 C1 C2 176.59(17) . . . . ?
Zn1 N1 C13 C14 0.2(4) . . . . ?
Zn1 N1 C13 C18 178.81(17) . . . . ?
Zn1 N1 C19 N2 -177.94(17) . . . . ?
Zn1 N1 C19 C20 2.0(4) . . . . ?
O1 C1 C2 C3 -146.6(2) . . . . ?
O1 C1 C2 C11 27.9(3) . . . . ?
O2 C1 C2 C3 30.1(4) . . . . ?
O2 C1 C2 C11 -155.3(3) . . . . ?
N1 C13 C14 C15 178.4(3) . . . . ?
N1 C13 C18 N2 -0.9(3) . . . . ?
N1 C13 C18 C17 -179.6(3) . . . . ?
N1 C19 C20 C21 -129.3(3) . . . . ?
N1 C19 C20 C24 48.6(4) . . . . ?
N2 C19 C20 C21 50.6(4) . . . . ?
N2 C19 C20 C24 -131.4(3) . . . . ?
N3 C22 C23 C24 -1.4(4) . . . . ?
N3 C22 C23 C25 -178.2(2) . . . . ?
N4 C26 C27 N5 -1.1(3) . . . . ?
N4 C26 C27 C28 179.0(3) . . . . ?
N4 C26 C31 C30 -179.9(3) . . . . ?
N5 C27 C28 C29 -178.4(3) . . . . ?
C1 C2 C3 C4 171.5(2) . . . . ?
C1 C2 C11 C6 -168.3(2) . . . . ?
C1 C2 C11 C10 12.6(4) . . . . ?
C2 C3 C4 C5 -1.9(4) . . . . ?
C3 C2 C11 C6 6.1(4) . . . . ?
C3 C2 C11 C10 -173.0(3) . . . . ?
C3 C4 C5 C6 3.9(4) . . . . ?
C3 C4 C5 C12 -177.1(3) . . . . ?
C4 C5 C6 C7 179.7(3) . . . . ?
C4 C5 C6 C11 -0.8(4) . . . . ?
C4 C5 C12 O3 -6.4(4) . . . . ?
C4 C5 C12 O4 -163.4(19) . . . . ?
C4 C5 C12 O4A 151(2) . . . . ?
C5 C6 C7 C8 -178.4(3) . . . . ?
C5 C6 C11 C2 -4.1(3) . . . . ?
C5 C6 C11 C10 175.0(2) . . . . ?
C6 C5 C12 O3 172.6(3) . . . . ?
C6 C5 C12 O4 15.6(19) . . . . ?
C6 C5 C12 O4A -30(2) . . . . ?
C6 C7 C8 C9 2.6(5) . . . . ?
C7 C6 C11 C2 175.4(3) . . . . ?
C7 C6 C11 C10 -5.5(4) . . . . ?
C7 C8 C9 C10 -3.9(6) . . . . ?
C8 C9 C10 C11 0.3(5) . . . . ?
C9 C10 C11 C2 -176.5(3) . . . . ?
C9 C10 C11 C6 4.3(4) . . . . ?
C11 C2 C3 C4 -3.2(4) . . . . ?
C11 C6 C7 C8 2.1(5) . . . . ?
C12 C5 C6 C7 0.7(4) . . . . ?
C12 C5 C6 C11 -179.9(2) . . . . ?
C13 N1 C19 N2 0.5(3) . . . . ?
C13 N1 C19 C20 -179.5(2) . . . . ?
C13 C14 C15 C16 0.2(5) . . . . ?
C14 C13 C18 N2 177.9(3) . . . . ?
C14 C13 C18 C17 -0.8(4) . . . . ?
C14 C15 C16 C17 0.6(6) . . . . ?
C15 C16 C17 C18 -1.4(5) . . . . ?
C16 C17 C18 N2 -176.8(3) . . . . ?
C16 C17 C18 C13 1.6(5) . . . . ?
C18 N2 C19 N1 -1.1(3) . . . . ?
C18 N2 C19 C20 179.0(2) . . . . ?
C18 C13 C14 C15 -0.1(5) . . . . ?
C19 N1 C13 C14 -178.4(3) . . . . ?
C19 N1 C13 C18 0.3(3) . . . . ?
C19 N2 C18 C13 1.2(3) . . . . ?
C19 N2 C18 C17 179.7(3) . . . . ?
C19 C20 C21 N3 176.1(2) . . . . ?
C19 C20 C24 C23 -175.3(2) . . . . ?
C21 N3 C22 C23 2.3(4) . . . . ?
C21 C20 C24 C23 2.8(4) . . . . ?
C22 N3 C21 C20 -0.6(4) . . . . ?
C22 C23 C24 C20 -1.2(3) . . . . ?
C22 C23 C25 N4 -10.4(4) . . . . ?
C22 C23 C25 N5 166.1(2) . . . . ?
C24 C20 C21 N3 -1.9(4) . . . . ?
C24 C23 C25 N4 173.0(2) . . . . ?
C24 C23 C25 N5 -10.5(4) . . . . ?
C25 N4 C26 C27 1.4(3) . . . . ?
C25 N4 C26 C31 -178.8(3) . . . . ?
C25 N5 C27 C26 0.4(3) . . . . ?
C25 N5 C27 C28 -179.7(3) . . . . ?
C25 C23 C24 C20 175.5(2) . . . . ?
C26 N4 C25 N5 -1.2(3) . . . . ?
C26 N4 C25 C23 175.6(2) . . . . ?
C26 C27 C28 C29 1.5(5) . . . . ?
C27 N5 C25 N4 0.5(3) . . . . ?
C27 N5 C25 C23 -176.4(2) . . . . ?
C27 C26 C31 C30 -0.1(5) . . . . ?
C27 C28 C29 C30 -1.3(5) . . . . ?
C28 C29 C30 C31 0.4(6) . . . . ?
C29 C30 C31 C26 0.3(5) . . . . ?
C31 C26 C27 N5 179.1(3) . . . . ?
C31 C26 C27 C28 -0.9(4) . . . . ?

loop_
_twin_individual_id
_twin_individual_mass_fraction_refined
1 0.975(9)
2 0.025(9)
